data_2011972
loop_
_publ_author_name
'Dost\'al, Ji\<r\'i'
'\<Z\'ak, Zdirad'
'Ne\<cas, Marek'
'Slav\'ik, Ji\<r\'i'
'Pot\'a\<cek, Milan'

_publ_section_title
;
 Protopine hydrochloride
;
_journal_issue 5
_journal_name_full 'Acta Crystallographica Section C'
_journal_page_first 651
_journal_page_last 652
_journal_paper_doi 10.1107/S0108270101003249
_journal_volume 57
_journal_year 2001
_chemical_formula_moiety 'C20 H20 N O5 + , Cl - '
_chemical_formula_sum 'C20 H20 Cl N O5'
_chemical_formula_weight 389.82
_chemical_name_common 'protopine hydrochloride'
_chemical_name_systematic
;
   5,6,8,14-tetrahydro-14a-hydroxy-7-methyl-1,3-benzodioxolo[5,6-a]
   -1,3-benzodioxolo[4,5-g]quinolizinium chloride
;
_space_group_IT_number 14
_symmetry_cell_setting monoclinic
_symmetry_space_group_name_Hall '-P 2yn'
_symmetry_space_group_name_H-M 'P 1 21/n 1'
_audit_creation_method SHELXL97
_cell_angle_alpha 90
_cell_angle_beta 104.180(10)
_cell_angle_gamma 90
_cell_formula_units_Z 4
_cell_length_a 6.9400(10)
_cell_length_b 17.7550(10)
_cell_length_c 13.829(2)
_cell_measurement_reflns_used 1967
_cell_measurement_temperature 150(2)
_cell_measurement_theta_max 23.0
_cell_measurement_theta_min 3.3
_cell_volume 1652.1(4)
_computing_cell_refinement 'KUMA KM-4 software'
_computing_data_collection 'KUMA KM-4 software (Kuma, 1992)'
_computing_data_reduction 'KUMA KM-4 software'
_computing_molecular_graphics 'ORTEPIII (Johnson & Burnett, 1996)'
_computing_publication_material SHELXL97
_computing_structure_refinement 'SHELXL97 (Sheldrick, 1997)'
_computing_structure_solution 'SHELXS97 (Sheldrick, 1990)'
_diffrn_ambient_temperature 150(2)
_diffrn_detector_area_resol_mean '0.06 mm'
_diffrn_measured_fraction_theta_full .99
_diffrn_measured_fraction_theta_max .99
_diffrn_measurement_device_type 'KUMA KM-4 with CCD'
_diffrn_measurement_method \w
_diffrn_radiation_monochromator graphite
_diffrn_radiation_source 'fine-focus sealed tube'
_diffrn_radiation_type MoK\a
_diffrn_radiation_wavelength .71073
_diffrn_reflns_av_R_equivalents .020
_diffrn_reflns_av_sigmaI/netI .014
_diffrn_reflns_limit_h_max 8
_diffrn_reflns_limit_h_min -8
_diffrn_reflns_limit_k_max 10
_diffrn_reflns_limit_k_min -21
_diffrn_reflns_limit_l_max 16
_diffrn_reflns_limit_l_min -16
_diffrn_reflns_number 11498
_diffrn_reflns_theta_full 25.0
_diffrn_reflns_theta_max 25.0
_diffrn_reflns_theta_min 1.9
_diffrn_standards_decay_% negligible
_exptl_absorpt_coefficient_mu .267
_exptl_absorpt_correction_type none
_exptl_crystal_colour colourless
_exptl_crystal_density_diffrn 1.567
_exptl_crystal_density_method 'not measured'
_exptl_crystal_description prism
_exptl_crystal_F_000 816
_exptl_crystal_size_max .50
_exptl_crystal_size_mid .40
_exptl_crystal_size_min .35
_refine_diff_density_max .29
_refine_diff_density_min -.30
_refine_ls_extinction_coef .0064(9)
_refine_ls_extinction_method 'SHELXL97 (Sheldrick, 1997)'
_refine_ls_goodness_of_fit_ref 1.16
_refine_ls_hydrogen_treatment mixed
_refine_ls_matrix_type full
_refine_ls_number_parameters 246
_refine_ls_number_reflns 2900
_refine_ls_number_restraints 0
_refine_ls_restrained_S_all 1.16
_refine_ls_R_factor_all .046
_refine_ls_R_factor_gt .039
_refine_ls_shift/su_max .001
_refine_ls_shift/su_mean .000
_refine_ls_structure_factor_coef Fsqd
_refine_ls_weighting_details 'w=1/[\s^2^(Fo^2^)+(0.0382P)^2^+1.9000P] where P=(Fo^2^+2Fc^2^)/3'
_refine_ls_weighting_scheme calc
_refine_ls_wR_factor_ref .102
_reflns_number_gt 2546
_reflns_number_total 2900
_reflns_threshold_expression I>2\s(I)
_cod_data_source_file gg1038.cif
_cod_data_source_block II
_cod_depositor_comments
;
The following automatic conversions were performed:
'_symmetry_cell_setting' value 'Monoclinic' changed to 'monoclinic'
according to '/home/saulius/struct/CIF-dictionaries/cif_core.dic'
dictionary named 'cif_core.dic' version 2.4.1 from 2010-06-29.

Automatic conversion script
Id: cif_fix_enum 1527 2010-12-29 10:47:43Z saulius 

The following automatic conversions were performed:

'_symmetry_cell_setting' value 'Monoclinic' changed to 'monoclinic'
according to /home/saulius/struct/CIF-dictionaries/cif_core.dic
dictionary named 'cif_core.dic' version 2.4.1 from 2010-06-29.

Automatic conversion script
Id: cif_fix_values 1715 2011-07-08 13:25:40Z adriana 
;
_cod_original_cell_volume 1652.1(3)
_cod_original_sg_symbol_H-M 'P 21/n'
_cod_database_code 2011972
_cod_database_fobs_code 2011972

loop_
_symmetry_equiv_pos_as_xyz
'x, y, z'
'-x+1/2, y+1/2, -z+1/2'
'-x, -y, -z'
'x-1/2, -y-1/2, z-1/2'

loop_
_atom_site_label
_atom_site_fract_x
_atom_site_fract_y
_atom_site_fract_z
_atom_site_U_iso_or_equiv
_atom_site_adp_type
_atom_site_calc_flag
_atom_site_refinement_flags
_atom_site_occupancy
_atom_site_disorder_assembly
_atom_site_disorder_group
_atom_site_type_symbol
C1 .5681(3) -.16359(11) .93414(14) .0159(4) Uani d . 1 . . C
H1 .6691 -.1979 .9656 .019 Uiso calc R 1 . . H
C2 .6081(3) -.08890(11) .92558(15) .0170(4) Uani d . 1 . . C
C3 .4618(3) -.03741(11) .88243(14) .0164(4) Uani d . 1 . . C
C4 .2672(3) -.05854(11) .84939(14) .0170(4) Uani d . 1 . . C
H4 .1663 -.0225 .8243 .020 Uiso calc R 1 . . H
C4A .2212(3) -.13571(11) .85385(14) .0159(4) Uani d . 1 . . C
C5 .0087(3) -.15928(11) .81031(16) .0190(4) Uani d . 1 . . C
H5A -.0810 -.1236 .8327 .023 Uiso calc R 1 . . H
H5B -.0199 -.1563 .7367 .023 Uiso calc R 1 . . H
C6 -.0342(3) -.23803(11) .84002(15) .0164(4) Uani d . 1 . . C
H6A -.1654 -.2545 .7992 .020 Uiso calc R 1 . . H
H6B -.0395 -.2384 .9109 .020 Uiso calc R 1 . . H
N7 .1245(2) -.29212(9) .82523(12) .0140(4) Uani d . 1 . . N
C8 .0608(3) -.36941(11) .84789(15) .0162(4) Uani d . 1 . . C
H8A .0144 -.3676 .9101 .019 Uiso calc R 1 . . H
H8B -.0523 -.3857 .7933 .019 Uiso calc R 1 . . H
C8A .2249(3) -.42593(11) .85970(14) .0154(4) Uani d . 1 . . C
C9 .1845(3) -.50161(11) .86441(14) .0165(4) Uani d . 1 . . C
C10 .3302(3) -.55618(11) .88120(14) .0166(4) Uani d . 1 . . C
C11 .5266(3) -.53805(11) .89188(15) .0182(4) Uani d . 1 . . C
H11 .6272 -.5755 .9026 .022 Uiso calc R 1 . . H
C12 .5712(3) -.46139(11) .88623(15) .0177(4) Uani d . 1 . . C
H12 .7053 -.4469 .8919 .021 Uiso calc R 1 . . H
C12A .4253(3) -.40573(11) .87259(14) .0153(4) Uani d . 1 . . C
C13 .4833(3) -.32315(11) .87550(14) .0152(4) Uani d . 1 . . C
H13A .5030 -.3084 .8096 .018 Uiso calc R 1 . . H
H13B .6112 -.3161 .9254 .018 Uiso calc R 1 . . H
C14 .3270(3) -.27198(11) .90168(14) .0143(4) Uani d . 1 . . C
C14A .3697(3) -.18793(11) .89415(14) .0156(4) Uani d . 1 . . C
C15 .7536(3) .02127(12) .91057(17) .0227(5) Uani d . 1 . . C
H15A .8071 .0225 .8505 .027 Uiso calc R 1 . . H
H15B .8204 .0609 .9572 .027 Uiso calc R 1 . . H
C16 .1405(3) -.28998(11) .71829(14) .0179(4) Uani d . 1 . . C
H16A .2170 -.3336 .7053 .027 Uiso calc R 1 . . H
H16B .2078 -.2435 .7067 .027 Uiso calc R 1 . . H
H16C .0071 -.2914 .6735 .027 Uiso calc R 1 . . H
C17 .0363(3) -.61402(11) .85651(16) .0212(5) Uani d . 1 . . C
H17A -.0304 -.6401 .9026 .025 Uiso calc R 1 . . H
H17B -.0171 -.6343 .7885 .025 Uiso calc R 1 . . H
O18 .7867(2) -.05142(8) .95742(11) .0215(3) Uani d . 1 . . O
O19 .5418(2) .03335(8) .88356(11) .0203(3) Uani d . 1 . . O
O20 .0008(2) -.53373(8) .85779(12) .0224(3) Uani d . 1 . . O
O21 .2464(2) -.62578(8) .88711(11) .0219(3) Uani d . 1 . . O
O22 .3069(2) -.29289(7) .99584(10) .0167(3) Uani d . 1 . . O
H22 .2445 -.2546 1.0277 .025 Uiso d R 1 . . H
Cl .08851(7) -.20199(3) 1.11743(4) .02114(16) Uani d . 1 . . Cl

loop_
_atom_site_aniso_label
_atom_site_aniso_U_11
_atom_site_aniso_U_22
_atom_site_aniso_U_33
_atom_site_aniso_U_12
_atom_site_aniso_U_13
_atom_site_aniso_U_23
C1 .0149(9) .0157(10) .0169(10) .0010(8) .0035(8) .0000(8)
C2 .0156(9) .0175(10) .0180(10) -.0024(8) .0045(8) -.0040(8)
C3 .0225(10) .0114(9) .0163(10) -.0025(8) .0071(8) -.0020(7)
C4 .0200(10) .0131(10) .0185(10) .0025(8) .0061(8) .0001(8)
C4A .0176(10) .0164(10) .0148(9) .0001(8) .0063(8) -.0007(8)
C5 .0138(9) .0144(10) .0281(11) .0020(8) .0038(8) .0025(8)
C6 .0128(9) .0160(10) .0208(10) .0006(8) .0048(8) .0003(8)
N7 .0124(8) .0136(8) .0159(8) -.0006(6) .0030(6) .0007(6)
C8 .0153(9) .0118(10) .0213(10) -.0017(8) .0044(8) .0001(8)
C8A .0174(10) .0138(10) .0155(9) .0000(8) .0047(8) -.0012(7)
C9 .0194(10) .0150(10) .0157(9) -.0015(8) .0053(8) -.0014(8)
C10 .0227(10) .0101(9) .0172(10) -.0019(8) .0053(8) -.0021(8)
C11 .0217(10) .0144(10) .0189(10) .0038(8) .0056(8) -.0014(8)
C12 .0157(10) .0193(11) .0190(10) .0009(8) .0056(8) -.0014(8)
C12A .0186(10) .0135(10) .0139(9) .0003(8) .0044(8) -.0005(7)
C13 .0146(9) .0124(10) .0185(10) -.0008(8) .0039(8) .0003(7)
C14 .0115(9) .0157(10) .0151(9) -.0018(7) .0020(7) .0000(7)
C14A .0184(10) .0140(10) .0153(9) .0006(8) .0060(8) .0003(7)
C15 .0211(10) .0160(10) .0300(12) -.0049(8) .0044(9) .0001(9)
C16 .0201(10) .0209(10) .0128(9) .0002(8) .0041(8) -.0001(8)
C17 .0224(11) .0133(10) .0279(11) -.0016(8) .0063(9) -.0005(8)
O18 .0189(7) .0146(7) .0287(8) -.0040(6) .0012(6) .0003(6)
O19 .0207(7) .0118(7) .0268(8) -.0021(6) .0027(6) -.0003(6)
O20 .0177(7) .0133(7) .0359(9) -.0021(6) .0064(6) .0000(6)
O21 .0215(8) .0115(7) .0311(8) -.0003(6) .0034(6) .0002(6)
O22 .0204(7) .0154(7) .0147(7) .0019(5) .0054(6) .0031(5)
Cl .0234(3) .0192(3) .0223(3) .00144(19) .0087(2) .00052(19)

loop_
_atom_type_symbol
_atom_type_description
_atom_type_scat_dispersion_real
_atom_type_scat_dispersion_imag
_atom_type_scat_source
C C .0033 .0016 'International Tables Vol C Tables 4.2.6.8 and 6.1.1.4'
H H .0000 .0000 'International Tables Vol C Tables 4.2.6.8 and 6.1.1.4'
N N .0061 .0033 'International Tables Vol C Tables 4.2.6.8 and 6.1.1.4'
O O .0106 .0060 'International Tables Vol C Tables 4.2.6.8 and 6.1.1.4'
Cl Cl .1484 .1585 'International Tables Vol C Tables 4.2.6.8 and 6.1.1.4'

loop_
_geom_angle_atom_site_label_1
_geom_angle_atom_site_label_2
_geom_angle_atom_site_label_3
_geom_angle_site_symmetry_1
_geom_angle_site_symmetry_3
_geom_angle
_geom_angle_publ_flag
C2 C1 C14A . . 117.39(18) no
C1 C2 O18 . . 128.76(18) no
C1 C2 C3 . . 122.28(18) no
O18 C2 C3 . . 108.94(17) no
C4 C3 O19 . . 128.21(18) no
C4 C3 C2 . . 121.42(18) no
O19 C3 C2 . . 110.31(17) no
C3 C4 C4A . . 117.84(18) no
C14A C4A C4 . . 120.59(18) no
C14A C4A C5 . . 121.90(18) no
C4 C4A C5 . . 117.47(17) no
C6 C5 C4A . . 112.81(16) no
C5 C6 N7 . . 110.65(15) yes
C6 N7 C8 . . 106.93(14) yes
C6 N7 C14 . . 108.91(14) yes
C8 N7 C14 . . 109.11(14) yes
C6 N7 C16 . . 110.30(15) yes
C8 N7 C16 . . 108.90(15) yes
C14 N7 C16 . . 112.53(14) yes
C8A C8 N7 . . 112.41(16) yes
C9 C8A C12A . . 116.73(18) no
C9 C8A C8 . . 120.06(17) no
C12A C8A C8 . . 123.09(17) no
C8A C9 C10 . . 122.97(19) no
C8A C9 O20 . . 126.58(18) no
C10 C9 O20 . . 110.40(17) no
C11 C10 O21 . . 128.85(18) no
C11 C10 C9 . . 121.42(18) no
O21 C10 C9 . . 109.72(17) no
C10 C11 C12 . . 116.66(18) no
C12A C12 C11 . . 122.18(19) no
C12 C12A C8A . . 119.98(18) no
C12 C12A C13 . . 120.11(17) no
C8A C12A C13 . . 119.87(17) no
C12A C13 C14 . . 112.47(16) no
O22 C14 C13 . . 107.65(15) no
O22 C14 C14A . . 112.88(15) no
C13 C14 C14A . . 113.85(16) no
O22 C14 N7 . . 106.77(14) yes
C13 C14 N7 . . 105.92(15) yes
C14A C14 N7 . . 109.31(15) yes
C4A C14A C1 . . 120.25(18) no
C4A C14A C14 . . 122.58(17) no
C1 C14A C14 . . 117.12(17) no
O18 C15 O19 . . 106.89(15) no
O21 C17 O20 . . 107.70(15) no
C2 O18 C15 . . 104.91(15) no
C3 O19 C15 . . 104.52(15) no
C9 O20 C17 . . 104.54(15) no
C10 O21 C17 . . 105.46(15) no
H22 Cl H6A . 4_656 97.0 no
H22 Cl H16C . 4_656 59.3 no
H6A Cl H16C 4_656 4_656 51.4 no
H22 Cl H17A . 3_547 64.9 no
H6A Cl H17A 4_656 3_547 81.6 no
H16C Cl H17A 4_656 3_547 95.6 no
H22 Cl H15B . 3_657 89.1 no
H6A Cl H15B 4_656 3_657 115.6 no
H16C Cl H15B 4_656 3_657 80.2 no
H17A Cl H15B 3_547 3_657 151.1 no
H22 Cl H6B . . 51.2 no
H6A Cl H6B 4_656 . 144.6 no
H16C Cl H6B 4_656 . 108.3 no
H17A Cl H6B 3_547 . 71.1 no
H15B Cl H6B 3_657 . 83.0 no
H22 Cl H13A . 4_556 147.8 no
H6A Cl H13A 4_656 4_556 53.2 no
H16C Cl H13A 4_656 4_556 100.4 no
H17A Cl H13A 3_547 4_556 95.6 no
H15B Cl H13A 3_657 4_556 113.3 no
H6B Cl H13A . 4_556 149.2 no

loop_
_geom_bond_atom_site_label_1
_geom_bond_atom_site_label_2
_geom_bond_site_symmetry_2
_geom_bond_distance
_geom_bond_publ_flag
C1 C2 . 1.366(3) no
C1 C14A . 1.419(3) no
C2 O18 . 1.381(2) yes
C2 C3 . 1.388(3) no
C3 C4 . 1.368(3) no
C3 O19 . 1.372(2) yes
C4 C4A . 1.412(3) no
C4A C5 . 1.509(3) yes
C4A C14A . 1.397(3) yes
C5 C6 . 1.507(3) yes
N7 C6 . 1.513(2) yes
N7 C8 . 1.498(2) yes
N7 C14 . 1.579(2) yes
N7 C16 . 1.510(2) yes
C8 C8A . 1.497(3) yes
C8A C9 . 1.377(3) no
C8A C12A . 1.404(3) yes
C9 C10 . 1.379(3) no
C9 O20 . 1.379(2) yes
C10 C11 . 1.372(3) no
C10 O21 . 1.377(2) yes
C11 C12 . 1.402(3) no
C12 C12A . 1.394(3) no
C12A C13 . 1.518(3) yes
C13 C14 . 1.525(3) yes
C14 O22 . 1.394(2) yes
C14 C14A . 1.530(3) yes
C15 O18 . 1.437(3) yes
C15 O19 . 1.441(3) yes
C17 O21 . 1.431(3) yes
C17 O20 . 1.447(2) yes
Cl H22 . 2.0595 no
Cl H6A 4_656 2.7807 no
Cl H16C 4_656 2.8197 no
Cl H17A 3_547 2.8367 no
Cl H15B 3_657 2.8385 no
Cl H6B . 2.8497 no
Cl H13A 4_556 2.8667 no

loop_
_geom_hbond_atom_site_label_D
_geom_hbond_atom_site_label_H
_geom_hbond_atom_site_label_A
_geom_hbond_site_symmetry_A
_geom_hbond_distance_DH
_geom_hbond_distance_HA
_geom_hbond_distance_DA
_geom_hbond_angle_DHA
_geom_hbond_publ_flag
O22 H22 Cl 1_555 .97 2.06 2.9962(15) 162 yes

loop_
_geom_torsion_atom_site_label_1
_geom_torsion_atom_site_label_2
_geom_torsion_atom_site_label_3
_geom_torsion_atom_site_label_4
_geom_torsion
_geom_torsion_publ_flag
C14A C1 C2 O18 -179.67(18) no
C14A C1 C2 C3 1.9(3) no
C1 C2 C3 C4 2.5(3) no
O18 C2 C3 C4 -176.22(17) no
C1 C2 C3 O19 179.86(18) no
O18 C2 C3 O19 1.1(2) no
O19 C3 C4 C4A 178.64(18) no
C2 C3 C4 C4A -4.5(3) no
C3 C4 C4A C14A 2.2(3) no
C3 C4 C4A C5 -175.60(18) no
C14A C4A C5 C6 15.7(3) no
C4 C4A C5 C6 -166.49(17) no
C4A C5 C6 N7 -47.8(2) no
C5 C6 N7 C8 -175.16(16) no
C5 C6 N7 C16 -56.9(2) no
C5 C6 N7 C14 67.07(19) no
C16 N7 C8 C8A 74.33(19) no
C6 N7 C8 C8A -166.49(16) no
C14 N7 C8 C8A -48.8(2) no
N7 C8 C8A C9 -169.35(17) no
N7 C8 C8A C12A 14.7(3) no
C12A C8A C9 C10 .2(3) no
C8 C8A C9 C10 -176.00(18) no
C12A C8A C9 O20 177.29(18) no
C8 C8A C9 O20 1.1(3) no
C8A C9 C10 C11 -1.7(3) no
O20 C9 C10 C11 -179.15(18) no
C8A C9 C10 O21 176.87(18) no
O20 C9 C10 O21 -.6(2) no
O21 C10 C11 C12 -177.38(19) no
C9 C10 C11 C12 .9(3) no
C10 C11 C12 C12A 1.3(3) no
C11 C12 C12A C8A -2.8(3) no
C11 C12 C12A C13 174.96(18) no
C9 C8A C12A C12 1.9(3) no
C8 C8A C12A C12 178.02(18) no
C9 C8A C12A C13 -175.82(17) no
C8 C8A C12A C13 .3(3) no
C12 C12A C13 C14 -156.61(17) no
C8A C12A C13 C14 21.1(2) no
C12A C13 C14 O22 60.4(2) no
C12A C13 C14 C14A -173.68(15) no
C12A C13 C14 N7 -53.5(2) no
C8 N7 C14 O22 -45.32(18) no
C16 N7 C14 O22 -166.31(15) no
C6 N7 C14 O22 71.07(18) no
C8 N7 C14 C13 69.22(18) no
C16 N7 C14 C13 -51.77(19) no
C6 N7 C14 C13 -174.40(15) no
C8 N7 C14 C14A -167.73(15) no
C16 N7 C14 C14A 71.28(19) no
C6 N7 C14 C14A -51.34(19) no
C4 C4A C14A C1 2.0(3) no
C5 C4A C14A C1 179.79(18) no
C4 C4A C14A C14 179.32(17) no
C5 C4A C14A C14 -2.9(3) no
C2 C1 C14A C4A -4.1(3) no
C2 C1 C14A C14 178.52(17) no
O22 C14 C14A C4A -97.9(2) no
C13 C14 C14A C4A 138.95(19) no
N7 C14 C14A C4A 20.7(2) no
O22 C14 C14A C1 79.4(2) no
C13 C14 C14A C1 -43.7(2) no
N7 C14 C14A C1 -161.89(16) no
C1 C2 O18 C15 167.8(2) no
C3 C2 O18 C15 -13.6(2) no
O19 C15 O18 C2 20.7(2) no
C4 C3 O19 C15 -171.1(2) no
C2 C3 O19 C15 11.8(2) no
O18 C15 O19 C3 -20.0(2) no
C8A C9 O20 C17 174.2(2) no
C10 C9 O20 C17 -8.4(2) no
O21 C17 O20 C9 14.1(2) no
C11 C10 O21 C17 -172.1(2) no
C9 C10 O21 C17 9.5(2) no
O20 C17 O21 C10 -14.6(2) no
